data_7200970
loop_
_publ_author_name
'Destro, Riccardo'
'Ortoleva, Emanuele'
'Soave, Raffaella'
'Loconte, Laura'
'Lo Presti, Leonardo'

_publ_section_title
;
 Detection and kinetics of the single-crystal to single-crystal
 complete transformation of a thiiranium ion into thietanium ion
;
_journal_issue 33
_journal_name_full 'Physical Chemistry Chemical Physics'
_journal_page_first 7181
_journal_page_last 7188
_journal_paper_doi 10.1039/b901928f
_journal_volume 11
_journal_year 2009
_chemical_formula_sum 'C11 H23 B F4 S'
_chemical_formula_weight 274.16
_chemical_name_systematic
; 
 ? 
;
_space_group_IT_number 61
_symmetry_cell_setting orthorhombic
_symmetry_space_group_name_Hall '-P 2ac 2ab'
_symmetry_space_group_name_H-M 'P b c a'
_atom_sites_solution_hydrogens geom
_atom_sites_solution_primary direct
_atom_sites_solution_secondary difmap
_audit_creation_method SHELXL-97
_cell_angle_alpha 90.00
_cell_angle_beta 90.00
_cell_angle_gamma 90.00
_cell_formula_units_Z 8
_cell_length_a 13.559(5)
_cell_length_b 11.370(5)
_cell_length_c 19.264(8)
_cell_measurement_reflns_used 112
_cell_measurement_temperature 293(2)
_cell_measurement_theta_max 13.22
_cell_measurement_theta_min 2.98
_cell_volume 2970(2)
_computing_cell_refinement 'Siemens XSCANS'
_computing_data_collection 'Siemens XSCANS'
_computing_data_reduction 'Siemens XSCANS'
_computing_molecular_graphics
;
Brandenburg, K.; Putz, H. Diamond - Crystal and Molecular 
Structure Visualization 3.1d; Crystal Impact GbR: Bonn, 
2006; http://www.crystalimpact.com/diamond.
;
_computing_structure_refinement 'SHELXL-97 (Sheldrick, 1997)'
_computing_structure_solution 'SHELXS-97 (Sheldrick, 1990)'
_diffrn_ambient_temperature 293(2)
_diffrn_measured_fraction_theta_full 0.998
_diffrn_measured_fraction_theta_max 0.998
_diffrn_measurement_device_type 'Siemens P4'
_diffrn_measurement_method '2\q/\w scans'
_diffrn_radiation_monochromator graphite
_diffrn_radiation_source 'fine-focus sealed tube'
_diffrn_radiation_type MoK\a
_diffrn_radiation_wavelength 0.71073
_diffrn_reflns_av_R_equivalents 0.1281
_diffrn_reflns_av_sigmaI/netI 0.0749
_diffrn_reflns_limit_h_max 14
_diffrn_reflns_limit_h_min -14
_diffrn_reflns_limit_k_max 12
_diffrn_reflns_limit_k_min -9
_diffrn_reflns_limit_l_max 20
_diffrn_reflns_limit_l_min -20
_diffrn_reflns_number 10978
_diffrn_reflns_theta_full 22.50
_diffrn_reflns_theta_max 22.50
_diffrn_reflns_theta_min 2.11
_exptl_absorpt_coefficient_mu 0.239
_exptl_absorpt_correction_type none
_exptl_crystal_colour colourless
_exptl_crystal_density_diffrn 1.226
_exptl_crystal_density_method 'not measured'
_exptl_crystal_description sphere
_exptl_crystal_F_000 1168
_exptl_crystal_size_rad 0.2
_refine_diff_density_max 0.497
_refine_diff_density_min -0.389
_refine_diff_density_rms 0.094
_refine_ls_extinction_method none
_refine_ls_goodness_of_fit_ref 1.173
_refine_ls_hydrogen_treatment constr
_refine_ls_matrix_type full
_refine_ls_number_parameters 193
_refine_ls_number_reflns 1938
_refine_ls_number_restraints 111
_refine_ls_restrained_S_all 1.189
_refine_ls_R_factor_all 0.1456
_refine_ls_R_factor_gt 0.0863
_refine_ls_shift/su_max 0.004
_refine_ls_shift/su_mean 0.000
_refine_ls_structure_factor_coef Fsqd
_refine_ls_weighting_details 'w=1/[\s^2^(Fo^2^)+(0.1000P)^2^+0.0000P] where P=(Fo^2^+2Fc^2^)/3'
_refine_ls_weighting_scheme calc
_refine_ls_wR_factor_gt 0.1888
_refine_ls_wR_factor_ref 0.2157
_reflns_number_gt 1111
_reflns_number_total 1938
_reflns_threshold_expression >2sigma(I)
_cod_data_source_file b901928f.txt
_cod_data_source_block setA_aged
_cod_depositor_comments
;
The following automatic conversions were performed:

'_refine_ls_weighting_scheme' value 'calc
w=1/[\s^2^(Fo^2^)+(0.1000P)^2^+0.0000P] where P=(Fo^2^+2Fc^2^)/3' was
changed to 'calc'. New tag '_refine_ls_weighting_details' was
created. The value of the new tag was set to
'w=1/[\s^2^(Fo^2^)+(0.1000P)^2^+0.0000P] where P=(Fo^2^+2Fc^2^)/3'.

Automatic conversion script
Id: cif_fix_values 3143 2015-03-26 13:38:13Z robertas 
;
_cod_original_sg_symbol_H-M Pbca
_cod_database_code 7200970

loop_
_symmetry_equiv_pos_as_xyz
'x, y, z'
'-x+1/2, -y, z+1/2'
'-x, y+1/2, -z+1/2'
'x+1/2, -y+1/2, -z'
'-x, -y, -z'
'x-1/2, y, -z-1/2'
'x, -y-1/2, z-1/2'
'-x-1/2, y-1/2, z'

loop_
_atom_site_label
_atom_site_type_symbol
_atom_site_fract_x
_atom_site_fract_y
_atom_site_fract_z
_atom_site_U_iso_or_equiv
_atom_site_adp_type
_atom_site_occupancy
_atom_site_calc_flag
_atom_site_refinement_flags
_atom_site_disorder_assembly
_atom_site_disorder_group
S1 S 0.42501(10) 0.11079(12) 0.61823(8) 0.0498(6) Uani 1 d . . .
C1 C 0.3664(5) 0.0743(6) 0.6974(4) 0.080(2) Uani 1 d . . .
H1A H 0.3818 -0.0055 0.7096 0.120 Uiso 1 calc R . .
H1B H 0.2963 0.0826 0.6923 0.120 Uiso 1 calc R . .
H1C H 0.3892 0.1261 0.7334 0.120 Uiso 1 calc R . .
C2 C 0.5245(4) 0.2776(5) 0.5896(3) 0.0561(17) Uani 1 d . . .
H2 H 0.5398 0.2565 0.5414 0.084 Uiso 1 calc . . .
C8 C 0.5725(6) 0.3944(5) 0.6061(5) 0.116(3) Uani 1 d . . .
H8A H 0.5371 0.4564 0.5833 0.173 Uiso 1 calc R . .
H8B H 0.6396 0.3937 0.5900 0.173 Uiso 1 calc R . .
H8C H 0.5714 0.4071 0.6553 0.173 Uiso 1 calc R . .
C3 C 0.5487(4) 0.1709(5) 0.6371(3) 0.0440(15) Uani 1 d . . .
H3 H 0.5503 0.1976 0.6855 0.066 Uiso 1 calc . . .
C4 C 0.4115(5) 0.2729(5) 0.5998(3) 0.0550(18) Uani 1 d . . .
C6 C 0.3738(5) 0.3380(6) 0.6630(4) 0.086(2) Uani 1 d . . .
H6A H 0.4141 0.3191 0.7024 0.129 Uiso 1 calc R . .
H6B H 0.3069 0.3151 0.6721 0.129 Uiso 1 calc R . .
H6C H 0.3764 0.4212 0.6545 0.129 Uiso 1 calc R . .
C10 C 0.3504(5) 0.2949(6) 0.5370(4) 0.095(3) Uani 1 d . . .
H10A H 0.3765 0.2512 0.4986 0.142 Uiso 1 calc R . .
H10B H 0.3514 0.3774 0.5262 0.142 Uiso 1 calc R . .
H10C H 0.2837 0.2706 0.5458 0.142 Uiso 1 calc R . .
C5 C 0.6369(4) 0.0898(5) 0.6242(3) 0.0493(16) Uani 1 d . . .
C7 C 0.7299(4) 0.1647(6) 0.6352(3) 0.0684(19) Uani 1 d . . .
H7A H 0.7323 0.2259 0.6009 0.103 Uiso 1 calc R . .
H7B H 0.7873 0.1158 0.6309 0.103 Uiso 1 calc R . .
H7C H 0.7283 0.1991 0.6807 0.103 Uiso 1 calc R . .
C9 C 0.6331(5) -0.0066(5) 0.6792(3) 0.073(2) Uani 1 d . . .
H9A H 0.6924 -0.0526 0.6771 0.110 Uiso 1 calc R . .
H9B H 0.5771 -0.0563 0.6708 0.110 Uiso 1 calc R . .
H9C H 0.6273 0.0285 0.7244 0.110 Uiso 1 calc R . .
C11 C 0.6355(5) 0.0373(6) 0.5522(3) 0.072(2) Uani 1 d . . .
H11A H 0.6952 -0.0061 0.5445 0.107 Uiso 1 calc R . .
H11B H 0.6304 0.0992 0.5184 0.107 Uiso 1 calc R . .
H11C H 0.5799 -0.0145 0.5478 0.107 Uiso 1 calc R . .
B1 B 0.4227(6) -0.2791(6) 0.6412(4) 0.079(3) Uani 1 d D . .
F1A F 0.4314(9) -0.1878(7) 0.5954(5) 0.109(3) Uani 0.60 d PD . .
F2A F 0.3599(10) -0.3608(10) 0.6164(8) 0.146(9) Uani 0.60 d PD . .
F3A F 0.5115(6) -0.3288(10) 0.6538(8) 0.144(4) Uani 0.60 d PD . .
F4A F 0.3852(9) -0.2313(10) 0.7024(4) 0.146(5) Uani 0.60 d PD . .
F1B1 F 0.390(2) -0.185(2) 0.6758(19) 0.17(2) Uiso 0.20 d PD . .
F2B1 F 0.480(2) -0.247(4) 0.5880(13) 0.170(17) Uiso 0.20 d PD . .
F3B1 F 0.4746(19) -0.348(2) 0.6843(13) 0.112(12) Uiso 0.20 d PD . .
F4B1 F 0.345(2) -0.341(3) 0.6167(19) 0.15(3) Uiso 0.20 d PD . .
F1B2 F 0.3997(16) -0.1708(14) 0.6232(14) 0.080(9) Uiso 0.20 d PD . .
F2B2 F 0.451(2) -0.339(2) 0.5832(10) 0.161(12) Uiso 0.20 d PD . .
F3B2 F 0.4970(15) -0.283(2) 0.6864(12) 0.109(11) Uiso 0.20 d PD . .
F4B2 F 0.3455(13) -0.335(2) 0.6678(13) 0.100(9) Uiso 0.20 d PD . .

loop_
_atom_site_aniso_label
_atom_site_aniso_U_11
_atom_site_aniso_U_22
_atom_site_aniso_U_33
_atom_site_aniso_U_23
_atom_site_aniso_U_13
_atom_site_aniso_U_12
S1 0.0411(9) 0.0357(9) 0.0726(11) -0.0054(8) -0.0009(8) -0.0029(8)
C1 0.052(4) 0.064(4) 0.125(6) 0.014(4) 0.020(4) -0.003(4)
C2 0.043(4) 0.034(4) 0.092(5) 0.005(3) 0.002(4) 0.003(3)
C8 0.083(6) 0.037(4) 0.227(11) 0.007(5) -0.004(6) -0.019(4)
C3 0.032(3) 0.036(3) 0.064(4) -0.008(3) -0.005(3) -0.009(3)
C4 0.061(4) 0.027(3) 0.077(5) 0.003(3) 0.000(4) 0.007(3)
C6 0.079(5) 0.045(4) 0.135(7) -0.020(4) 0.013(5) 0.016(4)
C10 0.078(5) 0.085(6) 0.121(6) 0.029(5) -0.032(5) 0.017(4)
C5 0.046(4) 0.044(3) 0.058(4) 0.003(3) 0.002(3) 0.005(3)
C7 0.038(4) 0.066(4) 0.101(5) -0.006(4) -0.005(3) 0.002(3)
C9 0.069(5) 0.050(4) 0.100(5) 0.013(4) 0.004(4) 0.015(4)
C11 0.059(4) 0.071(5) 0.085(5) -0.020(4) 0.000(4) 0.012(4)
B1 0.067(6) 0.065(6) 0.104(8) -0.005(6) -0.011(6) 0.014(6)
F1A 0.167(9) 0.068(5) 0.092(7) 0.032(5) 0.029(6) -0.010(6)
F2A 0.122(10) 0.055(5) 0.26(2) -0.021(7) -0.057(9) -0.036(5)
F3A 0.071(6) 0.111(7) 0.250(14) -0.011(9) -0.018(8) 0.046(6)
F4A 0.221(12) 0.126(8) 0.093(7) 0.008(7) 0.036(7) 0.053(8)

loop_
_atom_type_symbol
_atom_type_description
_atom_type_scat_dispersion_real
_atom_type_scat_dispersion_imag
_atom_type_scat_source
C C 0.0033 0.0016 'International Tables Vol C Tables 4.2.6.8 and 6.1.1.4'
H H 0.0000 0.0000 'International Tables Vol C Tables 4.2.6.8 and 6.1.1.4'
B B 0.0013 0.0007 'International Tables Vol C Tables 4.2.6.8 and 6.1.1.4'
F F 0.0171 0.0103 'International Tables Vol C Tables 4.2.6.8 and 6.1.1.4'
S S 0.1246 0.1234 'International Tables Vol C Tables 4.2.6.8 and 6.1.1.4'

loop_
_geom_angle_atom_site_label_1
_geom_angle_atom_site_label_2
_geom_angle_atom_site_label_3
_geom_angle
_geom_angle_site_symmetry_1
_geom_angle_site_symmetry_3
_geom_angle_publ_flag
C1 S1 C3 109.0(3) . . ?
C1 S1 C4 110.3(3) . . ?
C3 S1 C4 76.3(3) . . ?
S1 C1 H1A 109.5 . . ?
S1 C1 H1B 109.5 . . ?
H1A C1 H1B 109.5 . . ?
S1 C1 H1C 109.5 . . ?
H1A C1 H1C 109.5 . . ?
H1B C1 H1C 109.5 . . ?
C8 C2 C4 115.5(5) . . ?
C8 C2 C3 118.0(5) . . ?
C4 C2 C3 96.1(4) . . ?
C8 C2 H2 108.8 . . ?
C4 C2 H2 108.8 . . ?
C3 C2 H2 108.8 . . ?
C2 C8 H8A 109.5 . . ?
C2 C8 H8B 109.5 . . ?
H8A C8 H8B 109.5 . . ?
C2 C8 H8C 109.5 . . ?
H8A C8 H8C 109.5 . . ?
H8B C8 H8C 109.5 . . ?
C5 C3 C2 122.6(5) . . ?
C5 C3 S1 117.0(4) . . ?
C2 C3 S1 88.9(3) . . ?
C5 C3 H3 108.8 . . ?
C2 C3 H3 108.8 . . ?
S1 C3 H3 108.8 . . ?
C10 C4 C6 112.5(5) . . ?
C10 C4 C2 116.3(5) . . ?
C6 C4 C2 114.9(5) . . ?
C10 C4 S1 111.8(4) . . ?
C6 C4 S1 111.1(4) . . ?
C2 C4 S1 87.8(3) . . ?
C4 C6 H6A 109.5 . . ?
C4 C6 H6B 109.5 . . ?
H6A C6 H6B 109.5 . . ?
C4 C6 H6C 109.5 . . ?
H6A C6 H6C 109.5 . . ?
H6B C6 H6C 109.5 . . ?
C4 C10 H10A 109.5 . . ?
C4 C10 H10B 109.5 . . ?
H10A C10 H10B 109.5 . . ?
C4 C10 H10C 109.5 . . ?
H10A C10 H10C 109.5 . . ?
H10B C10 H10C 109.5 . . ?
C11 C5 C9 110.7(5) . . ?
C11 C5 C3 112.2(5) . . ?
C9 C5 C3 107.0(5) . . ?
C11 C5 C7 110.9(5) . . ?
C9 C5 C7 109.3(5) . . ?
C3 C5 C7 106.6(4) . . ?
C5 C7 H7A 109.5 . . ?
C5 C7 H7B 109.5 . . ?
H7A C7 H7B 109.5 . . ?
C5 C7 H7C 109.5 . . ?
H7A C7 H7C 109.5 . . ?
H7B C7 H7C 109.5 . . ?
C5 C9 H9A 109.5 . . ?
C5 C9 H9B 109.5 . . ?
H9A C9 H9B 109.5 . . ?
C5 C9 H9C 109.5 . . ?
H9A C9 H9C 109.5 . . ?
H9B C9 H9C 109.5 . . ?
C5 C11 H11A 109.5 . . ?
C5 C11 H11B 109.5 . . ?
H11A C11 H11B 109.5 . . ?
C5 C11 H11C 109.5 . . ?
H11A C11 H11C 109.5 . . ?
H11B C11 H11C 109.5 . . ?
F1B2 B1 F4B2 111.2(11) . . ?
F1B2 B1 F3B2 112.6(11) . . ?
F4B2 B1 F3B2 109.0(11) . . ?
F1B2 B1 F1B1 45.9(14) . . ?
F4B2 B1 F1B1 85.8(18) . . ?
F3B2 B1 F1B1 87(2) . . ?
F1B2 B1 F2B1 71.5(16) . . ?
F4B2 B1 F2B1 152.4(17) . . ?
F3B2 B1 F2B1 94.0(19) . . ?
F1B1 B1 F2B1 111.0(12) . . ?
F1B2 B1 F3B1 146.6(17) . . ?
F4B2 B1 F3B1 83.9(15) . . ?
F3B2 B1 F3B1 34.8(15) . . ?
F1B1 B1 F3B1 109.6(12) . . ?
F2B1 B1 F3B1 109.1(12) . . ?
F1B2 B1 F2A 113.7(13) . . ?
F4B2 B1 F2A 46.3(12) . . ?
F3B2 B1 F2A 133.2(13) . . ?
F1B1 B1 F2A 121(2) . . ?
F2B1 B1 F2A 107(2) . . ?
F3B1 B1 F2A 98.3(17) . . ?
F1B2 B1 F3A 130.5(12) . . ?
F4B2 B1 F3A 115.7(13) . . ?
F3B2 B1 F3A 36.3(10) . . ?
F1B1 B1 F3A 122.7(18) . . ?
F2B1 B1 F3A 74.4(13) . . ?
F3B1 B1 F3A 34.7(11) . . ?
F2A B1 F3A 109.8(8) . . ?
F1B2 B1 F4B1 102.2(19) . . ?
F4B2 B1 F4B1 43.2(17) . . ?
F3B2 B1 F4B1 142.9(17) . . ?
F1B1 B1 F4B1 109.4(12) . . ?
F2B1 B1 F4B1 109.3(12) . . ?
F3B1 B1 F4B1 108.5(12) . . ?
F2A B1 F4B1 13(2) . . ?
F3A B1 F4B1 122.6(19) . . ?
F1B2 B1 F2B2 108.7(11) . . ?
F4B2 B1 F2B2 107.2(11) . . ?
F3B2 B1 F2B2 107.8(11) . . ?
F1B1 B1 F2B2 154.6(17) . . ?
F2B1 B1 F2B2 49.3(16) . . ?
F3B1 B1 F2B2 93.7(18) . . ?
F2A B1 F2B2 62.6(14) . . ?
F3A B1 F2B2 71.9(12) . . ?
F4B1 B1 F2B2 70.7(19) . . ?
F1B2 B1 F1A 30.8(10) . . ?
F4B2 B1 F1A 132.9(12) . . ?
F3B2 B1 F1A 112.6(13) . . ?
F1B1 B1 F1A 75.1(16) . . ?
F2B1 B1 F1A 41.3(14) . . ?
F3B1 B1 F1A 143.0(14) . . ?
F2A B1 F1A 110.5(8) . . ?
F3A B1 F1A 110.9(8) . . ?
F4B1 B1 F1A 103.7(17) . . ?
F2B2 B1 F1A 80.2(13) . . ?
F1B2 B1 F4A 76.7(12) . . ?
F4B2 B1 F4A 64.7(11) . . ?
F3B2 B1 F4A 74.7(12) . . ?
F1B1 B1 F4A 31.2(16) . . ?
F2B1 B1 F4A 138.9(18) . . ?
F3B1 B1 F4A 84.1(14) . . ?
F2A B1 F4A 109.7(9) . . ?
F3A B1 F4A 109.6(8) . . ?
F4B1 B1 F4A 102.4(19) . . ?
F2B2 B1 F4A 171.8(14) . . ?
F1A B1 F4A 106.3(7) . . ?
F1B2 F1A F2B1 136(2) . . ?
F1B2 F1A B1 70.7(13) . . ?
F2B1 F1A B1 67.8(11) . . ?
F1B2 F1A F1B1 23.6(17) . . ?
F2B1 F1A F1B1 113.0(17) . . ?
B1 F1A F1B1 51.6(9) . . ?
F1B2 F1A F2B2 117.1(18) . . ?
F2B1 F1A F2B2 36(2) . . ?
B1 F1A F2B2 49.8(7) . . ?
F1B1 F1A F2B2 101.2(11) . . ?
F4B2 F2A B1 65.9(10) . . ?
F4B2 F2A F2B2 122.8(15) . . ?
B1 F2A F2B2 59.3(9) . . ?
F3B1 F3A F3B2 58(3) . . ?
F3B1 F3A B1 72.1(13) . . ?
F3B2 F3A B1 70.6(12) . . ?
F3B1 F3A F2B2 106(2) . . ?
F3B2 F3A F2B2 124.4(16) . . ?
B1 F3A F2B2 54.4(8) . . ?
F3B1 F3A F2B1 124.5(17) . . ?
F3B2 F3A F2B1 100(2) . . ?
B1 F3A F2B1 52.4(8) . . ?
F2B2 F3A F2B1 41.0(13) . . ?
F1B1 F4A B1 70.0(15) . . ?
F1B1 F4A F4B2 107(3) . . ?
B1 F4A F4B2 55.5(7) . . ?
F1B1 F4A F3B2 93(3) . . ?
B1 F4A F3B2 50.9(7) . . ?
F4B2 F4A F3B2 87.9(10) . . ?
F1B1 F4A F1B2 21.4(17) . . ?
B1 F4A F1B2 49.5(7) . . ?
F4B2 F4A F1B2 87.7(10) . . ?
F3B2 F4A F1B2 82.6(10) . . ?
F4A F1B1 F1B2 144(3) . . ?
F4A F1B1 B1 78.9(16) . . ?
F1B2 F1B1 B1 66.1(12) . . ?
F4A F1B1 F1A 132.1(18) . . ?
F1B2 F1B1 F1A 16.0(12) . . ?
B1 F1B1 F1A 53.3(10) . . ?
F1A F2B1 F2B2 115(3) . . ?
F1A F2B1 B1 70.9(13) . . ?
F2B2 F2B1 B1 66.5(12) . . ?
F1A F2B1 F1B2 18.6(11) . . ?
F2B2 F2B1 F1B2 108(2) . . ?
B1 F2B1 F1B2 53.6(10) . . ?
F1A F2B1 F3A 117.8(18) . . ?
F2B2 F2B1 F3A 67.9(18) . . ?
B1 F2B1 F3A 53.1(8) . . ?
F1B2 F2B1 F3A 99.3(12) . . ?
F3B2 F3B1 F3A 63(3) . . ?
F3B2 F3B1 B1 71.8(15) . . ?
F3A F3B1 B1 73.2(13) . . ?
F4B2 F4B1 B1 67.1(13) . . ?
F4B2 F4B1 F2B2 114(2) . . ?
B1 F4B1 F2B2 55.0(11) . . ?
F1A F1B2 F1B1 140(3) . . ?
F1A F1B2 B1 78.5(14) . . ?
F1B1 F1B2 B1 68.0(12) . . ?
F1A F1B2 F2B1 25.3(13) . . ?
F1B1 F1B2 F2B1 116(2) . . ?
B1 F1B2 F2B1 54.9(10) . . ?
F1A F1B2 F4A 129.8(18) . . ?
F1B1 F1B2 F4A 15.0(13) . . ?
B1 F1B2 F4A 53.7(8) . . ?
F2B1 F1B2 F4A 104.5(12) . . ?
F2B1 F2B2 B1 64.2(11) . . ?
F2B1 F2B2 F2A 115.8(17) . . ?
B1 F2B2 F2A 58.1(8) . . ?
F2B1 F2B2 F4B1 108(2) . . ?
B1 F2B2 F4B1 54.3(11) . . ?
F2A F2B2 F4B1 9.8(16) . . ?
F2B1 F2B2 F3A 71.1(19) . . ?
B1 F2B2 F3A 53.7(7) . . ?
F2A F2B2 F3A 94.4(12) . . ?
F4B1 F2B2 F3A 97.0(13) . . ?
F2B1 F2B2 F1A 29.5(16) . . ?
B1 F2B2 F1A 50.0(8) . . ?
F2A F2B2 F1A 88.8(11) . . ?
F4B1 F2B2 F1A 79.7(15) . . ?
F3A F2B2 F1A 83.7(11) . . ?
F3B1 F3B2 F3A 59(3) . . ?
F3B1 F3B2 B1 73.3(15) . . ?
F3A F3B2 B1 73.1(12) . . ?
F3B1 F3B2 F4A 90(3) . . ?
F3A F3B2 F4A 125.1(16) . . ?
B1 F3B2 F4A 54.3(8) . . ?
F4B1 F4B2 F2A 17(3) . . ?
F4B1 F4B2 B1 69.7(13) . . ?
F2A F4B2 B1 67.8(11) . . ?
F4B1 F4B2 F4A 121(2) . . ?
F2A F4B2 F4A 125.9(15) . . ?
B1 F4B2 F4A 59.9(9) . . ?

loop_
_geom_bond_atom_site_label_1
_geom_bond_atom_site_label_2
_geom_bond_distance
_geom_bond_site_symmetry_2
_geom_bond_publ_flag
S1 C1 1.770(6) . ?
S1 C3 1.847(5) . ?
S1 C4 1.886(6) . ?
C1 H1A 0.9600 . ?
C1 H1B 0.9600 . ?
C1 H1C 0.9600 . ?
C2 C8 1.513(8) . ?
C2 C4 1.545(8) . ?
C2 C3 1.555(8) . ?
C2 H2 0.9800 . ?
C8 H8A 0.9600 . ?
C8 H8B 0.9600 . ?
C8 H8C 0.9600 . ?
C3 C5 1.531(8) . ?
C3 H3 0.9800 . ?
C4 C10 1.487(8) . ?
C4 C6 1.513(9) . ?
C6 H6A 0.9600 . ?
C6 H6B 0.9600 . ?
C6 H6C 0.9600 . ?
C10 H10A 0.9600 . ?
C10 H10B 0.9600 . ?
C10 H10C 0.9600 . ?
C5 C11 1.511(7) . ?
C5 C9 1.526(8) . ?
C5 C7 1.536(8) . ?
C7 H7A 0.9600 . ?
C7 H7B 0.9600 . ?
C7 H7C 0.9600 . ?
C9 H9A 0.9600 . ?
C9 H9B 0.9600 . ?
C9 H9C 0.9600 . ?
C11 H11A 0.9600 . ?
C11 H11B 0.9600 . ?
C11 H11C 0.9600 . ?
B1 F1B2 1.317(13) . ?
B1 F4B2 1.329(14) . ?
B1 F3B2 1.333(14) . ?
B1 F1B1 1.336(15) . ?
B1 F2B1 1.339(15) . ?
B1 F3B1 1.344(15) . ?
B1 F2A 1.347(9) . ?
B1 F3A 1.352(9) . ?
B1 F4B1 1.353(15) . ?
B1 F2B2 1.364(14) . ?
B1 F1A 1.367(9) . ?
B1 F4A 1.395(9) . ?
F1A F1B2 0.71(2) . ?
F1A F2B1 0.96(3) . ?
F1A F1B1 1.65(3) . ?
F1A F2B2 1.76(2) . ?
F2A F4B2 1.05(3) . ?
F2A F2B2 1.41(3) . ?
F3A F3B1 0.80(3) . ?
F3A F3B2 0.84(2) . ?
F3A F2B2 1.59(2) . ?
F3A F2B1 1.63(3) . ?
F4A F1B1 0.74(4) . ?
F4A F4B2 1.46(2) . ?
F4A F3B2 1.66(2) . ?
F4A F1B2 1.68(2) . ?
F1B1 F1B2 1.03(3) . ?
F2B1 F2B2 1.13(4) . ?
F2B1 F1B2 1.55(3) . ?
F3B1 F3B2 0.80(3) . ?
F4B1 F4B2 0.99(4) . ?
F4B1 F2B2 1.57(4) . ?

loop_
_geom_torsion_atom_site_label_1
_geom_torsion_atom_site_label_2
_geom_torsion_atom_site_label_3
_geom_torsion_atom_site_label_4
_geom_torsion
_geom_torsion_site_symmetry_1
_geom_torsion_site_symmetry_2
_geom_torsion_site_symmetry_3
_geom_torsion_site_symmetry_4
_geom_torsion_publ_flag
C8 C2 C3 C5 -87.9(7) . . . . ?
C4 C2 C3 C5 148.9(5) . . . . ?
C8 C2 C3 S1 150.2(5) . . . . ?
C4 C2 C3 S1 27.0(4) . . . . ?
C1 S1 C3 C5 103.9(5) . . . . ?
C4 S1 C3 C5 -149.0(5) . . . . ?
C1 S1 C3 C2 -129.5(4) . . . . ?
C4 S1 C3 C2 -22.4(3) . . . . ?
C8 C2 C4 C10 95.1(7) . . . . ?
C3 C2 C4 C10 -139.8(5) . . . . ?
C8 C2 C4 C6 -39.3(8) . . . . ?
C3 C2 C4 C6 85.8(6) . . . . ?
C8 C2 C4 S1 -151.5(6) . . . . ?
C3 C2 C4 S1 -26.4(4) . . . . ?
C1 S1 C4 C10 -114.5(5) . . . . ?
C3 S1 C4 C10 140.1(5) . . . . ?
C1 S1 C4 C6 12.1(5) . . . . ?
C3 S1 C4 C6 -93.3(5) . . . . ?
C1 S1 C4 C2 128.0(4) . . . . ?
C3 S1 C4 C2 22.6(3) . . . . ?
C2 C3 C5 C11 -55.8(7) . . . . ?
S1 C3 C5 C11 51.8(6) . . . . ?
C2 C3 C5 C9 -177.4(5) . . . . ?
S1 C3 C5 C9 -69.8(5) . . . . ?
C2 C3 C5 C7 65.7(6) . . . . ?
S1 C3 C5 C7 173.3(4) . . . . ?
F4B2 B1 F1A F1B2 54(3) . . . . ?
F3B2 B1 F1A F1B2 -97(2) . . . . ?
F1B1 B1 F1A F1B2 -16(3) . . . . ?
F2B1 B1 F1A F1B2 -166(4) . . . . ?
F3B1 B1 F1A F1B2 -119(3) . . . . ?
F2A B1 F1A F1B2 102(2) . . . . ?
F3A B1 F1A F1B2 -136(2) . . . . ?
F4B1 B1 F1A F1B2 91(3) . . . . ?
F2B2 B1 F1A F1B2 158(3) . . . . ?
F4A B1 F1A F1B2 -17(2) . . . . ?
F1B2 B1 F1A F2B1 166(4) . . . . ?
F4B2 B1 F1A F2B1 -141(3) . . . . ?
F3B2 B1 F1A F2B1 69(3) . . . . ?
F1B1 B1 F1A F2B1 150(3) . . . . ?
F3B1 B1 F1A F2B1 47(4) . . . . ?
F2A B1 F1A F2B1 -92(3) . . . . ?
F3A B1 F1A F2B1 30(3) . . . . ?
F4B1 B1 F1A F2B1 -104(2) . . . . ?
F2B2 B1 F1A F2B1 -36(3) . . . . ?
F4A B1 F1A F2B1 149(3) . . . . ?
F1B2 B1 F1A F1B1 16(3) . . . . ?
F4B2 B1 F1A F1B1 70(2) . . . . ?
F3B2 B1 F1A F1B1 -81(2) . . . . ?
F2B1 B1 F1A F1B1 -150(3) . . . . ?
F3B1 B1 F1A F1B1 -103(2) . . . . ?
F2A B1 F1A F1B1 118(2) . . . . ?
F3A B1 F1A F1B1 -119.8(19) . . . . ?
F4B1 B1 F1A F1B1 106.8(13) . . . . ?
F2B2 B1 F1A F1B1 174(2) . . . . ?
F4A B1 F1A F1B1 -0.8(19) . . . . ?
F1B2 B1 F1A F2B2 -158(3) . . . . ?
F4B2 B1 F1A F2B2 -104.4(16) . . . . ?
F3B2 B1 F1A F2B2 105.4(13) . . . . ?
F1B1 B1 F1A F2B2 -174(2) . . . . ?
F2B1 B1 F1A F2B2 36(3) . . . . ?
F3B1 B1 F1A F2B2 83(3) . . . . ?
F2A B1 F1A F2B2 -55.8(14) . . . . ?
F3A B1 F1A F2B2 66.2(13) . . . . ?
F4B1 B1 F1A F2B2 -67(2) . . . . ?
F4A B1 F1A F2B2 -174.8(13) . . . . ?
F1B2 B1 F2A F4B2 -97.3(18) . . . . ?
F3B2 B1 F2A F4B2 74(2) . . . . ?
F1B1 B1 F2A F4B2 -46(3) . . . . ?
F2B1 B1 F2A F4B2 -174(2) . . . . ?
F3B1 B1 F2A F4B2 73(2) . . . . ?
F3A B1 F2A F4B2 107.0(18) . . . . ?
F4B1 B1 F2A F4B2 -70(9) . . . . ?
F2B2 B1 F2A F4B2 163(2) . . . . ?
F1A B1 F2A F4B2 -130.4(17) . . . . ?
F4A B1 F2A F4B2 -13.6(19) . . . . ?
F1B2 B1 F2A F2B2 99.6(13) . . . . ?
F4B2 B1 F2A F2B2 -163(2) . . . . ?
F3B2 B1 F2A F2B2 -89.3(19) . . . . ?
F1B1 B1 F2A F2B2 151(2) . . . . ?
F2B1 B1 F2A F2B2 23.0(19) . . . . ?
F3B1 B1 F2A F2B2 -89.9(18) . . . . ?
F3A B1 F2A F2B2 -56.1(15) . . . . ?
F4B1 B1 F2A F2B2 127(10) . . . . ?
F1A B1 F2A F2B2 66.5(14) . . . . ?
F4A B1 F2A F2B2 -176.6(14) . . . . ?
F1B2 B1 F3A F3B1 134(3) . . . . ?
F4B2 B1 F3A F3B1 -26(3) . . . . ?
F3B2 B1 F3A F3B1 62(3) . . . . ?
F1B1 B1 F3A F3B1 77(3) . . . . ?
F2B1 B1 F3A F3B1 -178(3) . . . . ?
F2A B1 F3A F3B1 -76(3) . . . . ?
F4B1 B1 F3A F3B1 -75(3) . . . . ?
F2B2 B1 F3A F3B1 -126(3) . . . . ?
F1A B1 F3A F3B1 162(3) . . . . ?
F4A B1 F3A F3B1 45(3) . . . . ?
F1B2 B1 F3A F3B2 72(2) . . . . ?
F4B2 B1 F3A F3B2 -88(2) . . . . ?
F1B1 B1 F3A F3B2 15(3) . . . . ?
F2B1 B1 F3A F3B2 120(3) . . . . ?
F3B1 B1 F3A F3B2 -62(3) . . . . ?
F2A B1 F3A F3B2 -138(2) . . . . ?
F4B1 B1 F3A F3B2 -137(3) . . . . ?
F2B2 B1 F3A F3B2 172(3) . . . . ?
F1A B1 F3A F3B2 100(2) . . . . ?
F4A B1 F3A F3B2 -17(2) . . . . ?
F1B2 B1 F3A F2B2 -99.4(16) . . . . ?
F4B2 B1 F3A F2B2 100.9(13) . . . . ?
F3B2 B1 F3A F2B2 -172(3) . . . . ?
F1B1 B1 F3A F2B2 -156.8(19) . . . . ?
F2B1 B1 F3A F2B2 -51.6(17) . . . . ?
F3B1 B1 F3A F2B2 126(3) . . . . ?
F2A B1 F3A F2B2 50.8(16) . . . . ?
F4B1 B1 F3A F2B2 52(2) . . . . ?
F1A B1 F3A F2B2 -71.5(15) . . . . ?
F4A B1 F3A F2B2 171.5(14) . . . . ?
F1B2 B1 F3A F2B1 -48(2) . . . . ?
F4B2 B1 F3A F2B1 152.5(18) . . . . ?
F3B2 B1 F3A F2B1 -120(3) . . . . ?
F1B1 B1 F3A F2B1 -105.2(16) . . . . ?
F3B1 B1 F3A F2B1 178(3) . . . . ?
F2A B1 F3A F2B1 102(2) . . . . ?
F4B1 B1 F3A F2B1 103.2(16) . . . . ?
F2B2 B1 F3A F2B1 51.6(17) . . . . ?
F1A B1 F3A F2B1 -19.9(19) . . . . ?
F4A B1 F3A F2B1 -136.9(19) . . . . ?
F1B2 B1 F4A F1B1 -7(4) . . . . ?
F4B2 B1 F4A F1B1 -129(4) . . . . ?
F3B2 B1 F4A F1B1 111(4) . . . . ?
F2B1 B1 F4A F1B1 33(4) . . . . ?
F3B1 B1 F4A F1B1 145(3) . . . . ?
F2A B1 F4A F1B1 -118(4) . . . . ?
F3A B1 F4A F1B1 121(4) . . . . ?
F4B1 B1 F4A F1B1 -107(3) . . . . ?
F2B2 B1 F4A F1B1 -140(9) . . . . ?
F1A B1 F4A F1B1 1(4) . . . . ?
F1B2 B1 F4A F4B2 121.6(12) . . . . ?
F3B2 B1 F4A F4B2 -120.2(13) . . . . ?
F1B1 B1 F4A F4B2 129(4) . . . . ?
F2B1 B1 F4A F4B2 162(2) . . . . ?
F3B1 B1 F4A F4B2 -86.0(16) . . . . ?
F2A B1 F4A F4B2 10.8(15) . . . . ?
F3A B1 F4A F4B2 -109.9(14) . . . . ?
F4B1 B1 F4A F4B2 21.7(18) . . . . ?
F2B2 B1 F4A F4B2 -11(9) . . . . ?
F1A B1 F4A F4B2 130.2(13) . . . . ?
F1B2 B1 F4A F3B2 -118.3(12) . . . . ?
F4B2 B1 F4A F3B2 120.2(13) . . . . ?
F1B1 B1 F4A F3B2 -111(4) . . . . ?
F2B1 B1 F4A F3B2 -78(3) . . . . ?
F3B1 B1 F4A F3B2 34.2(15) . . . . ?
F2A B1 F4A F3B2 131.0(14) . . . . ?
F3A B1 F4A F3B2 10.3(15) . . . . ?
F4B1 B1 F4A F3B2 141.9(18) . . . . ?
F2B2 B1 F4A F3B2 109(9) . . . . ?
F1A B1 F4A F3B2 -109.6(14) . . . . ?
F4B2 B1 F4A F1B2 -121.6(12) . . . . ?
F3B2 B1 F4A F1B2 118.3(12) . . . . ?
F1B1 B1 F4A F1B2 7(4) . . . . ?
F2B1 B1 F4A F1B2 40(2) . . . . ?
F3B1 B1 F4A F1B2 152.5(16) . . . . ?
F2A B1 F4A F1B2 -110.8(13) . . . . ?
F3A B1 F4A F1B2 128.6(13) . . . . ?
F4B1 B1 F4A F1B2 -99.8(19) . . . . ?
F2B2 B1 F4A F1B2 -132(9) . . . . ?
F1A B1 F4A F1B2 8.7(13) . . . . ?
B1 F4A F1B1 F1B2 15(7) . . . . ?
F4B2 F4A F1B1 F1B2 -27(9) . . . . ?
F3B2 F4A F1B1 F1B2 62(9) . . . . ?
F4B2 F4A F1B1 B1 -42(2) . . . . ?
F3B2 F4A F1B1 B1 46.5(14) . . . . ?
F1B2 F4A F1B1 B1 -15(7) . . . . ?
B1 F4A F1B1 F1A -2(4) . . . . ?
F4B2 F4A F1B1 F1A -44(6) . . . . ?
F3B2 F4A F1B1 F1A 45(5) . . . . ?
F1B2 F4A F1B1 F1A -17(4) . . . . ?
F1B2 B1 F1B1 F4A 170(5) . . . . ?
F4B2 B1 F1B1 F4A 45(3) . . . . ?
F3B2 B1 F1B1 F4A -64(3) . . . . ?
F2B1 B1 F1B1 F4A -158(3) . . . . ?
F3B1 B1 F1B1 F4A -37(4) . . . . ?
F2A B1 F1B1 F4A 76(3) . . . . ?
F3A B1 F1B1 F4A -73(4) . . . . ?
F4B1 B1 F1B1 F4A 82(4) . . . . ?
F2B2 B1 F1B1 F4A 168(3) . . . . ?
F1A B1 F1B1 F4A -179(4) . . . . ?
F4B2 B1 F1B1 F1B2 -125(2) . . . . ?
F3B2 B1 F1B1 F1B2 126(2) . . . . ?
F2B1 B1 F1B1 F1B2 32(3) . . . . ?
F3B1 B1 F1B1 F1B2 153(2) . . . . ?
F2A B1 F1B1 F1B2 -94(3) . . . . ?
F3A B1 F1B1 F1B2 117(2) . . . . ?
F4B1 B1 F1B1 F1B2 -88(3) . . . . ?
F2B2 B1 F1B1 F1B2 -3(6) . . . . ?
F1A B1 F1B1 F1B2 11(2) . . . . ?
F4A B1 F1B1 F1B2 -170(5) . . . . ?
F1B2 B1 F1B1 F1A -11(2) . . . . ?
F4B2 B1 F1B1 F1A -136.5(13) . . . . ?
F3B2 B1 F1B1 F1A 114.2(14) . . . . ?
F2B1 B1 F1B1 F1A 21.0(18) . . . . ?
F3B1 B1 F1B1 F1A 141.5(15) . . . . ?
F2A B1 F1B1 F1A -105.2(13) . . . . ?
F3A B1 F1B1 F1A 105.5(14) . . . . ?
F4B1 B1 F1B1 F1A -99.6(18) . . . . ?
F2B2 B1 F1B1 F1A -14(5) . . . . ?
F4A B1 F1B1 F1A 179(4) . . . . ?
F1B2 F1A F1B1 F4A 141(10) . . . . ?
F2B1 F1A F1B1 F4A -29(6) . . . . ?
B1 F1A F1B1 F4A 2(5) . . . . ?
F2B2 F1A F1B1 F4A 7(6) . . . . ?
F2B1 F1A F1B1 F1B2 -170(7) . . . . ?
B1 F1A F1B1 F1B2 -140(7) . . . . ?
F2B2 F1A F1B1 F1B2 -135(6) . . . . ?
F1B2 F1A F1B1 B1 140(7) . . . . ?
F2B1 F1A F1B1 B1 -31(2) . . . . ?
F2B2 F1A F1B1 B1 4.7(16) . . . . ?
F1B2 F1A F2B1 F2B2 71(6) . . . . ?
B1 F1A F2B1 F2B2 51(2) . . . . ?
F1B1 F1A F2B1 F2B2 77(3) . . . . ?
F1B2 F1A F2B1 B1 20(5) . . . . ?
F1B1 F1A F2B1 B1 25.5(19) . . . . ?
F2B2 F1A F2B1 B1 -51(2) . . . . ?
B1 F1A F2B1 F1B2 -20(5) . . . . ?
F1B1 F1A F2B1 F1B2 6(4) . . . . ?
F2B2 F1A F2B1 F1B2 -71(6) . . . . ?
F1B2 F1A F2B1 F3A -6(7) . . . . ?
B1 F1A F2B1 F3A -26(2) . . . . ?
F1B1 F1A F2B1 F3A 0(4) . . . . ?
F2B2 F1A F2B1 F3A -77(2) . . . . ?
F1B2 B1 F2B1 F1A -8(2) . . . . ?
F4B2 B1 F2B1 F1A 93(4) . . . . ?
F3B2 B1 F2B1 F1A -120(2) . . . . ?
F1B1 B1 F2B1 F1A -32(3) . . . . ?
F3B1 B1 F2B1 F1A -152(2) . . . . ?
F2A B1 F2B1 F1A 102(2) . . . . ?
F3A B1 F2B1 F1A -151(3) . . . . ?
F4B1 B1 F2B1 F1A 89(3) . . . . ?
F2B2 B1 F2B1 F1A 129(3) . . . . ?
F4A B1 F2B1 F1A -49(3) . . . . ?
F1B2 B1 F2B1 F2B2 -137(2) . . . . ?
F4B2 B1 F2B1 F2B2 -37(5) . . . . ?
F3B2 B1 F2B1 F2B2 110.2(19) . . . . ?
F1B1 B1 F2B1 F2B2 -161(2) . . . . ?
F3B1 B1 F2B1 F2B2 78(3) . . . . ?
F2A B1 F2B1 F2B2 -27(2) . . . . ?
F3A B1 F2B1 F2B2 79(2) . . . . ?
F4B1 B1 F2B1 F2B2 -40(3) . . . . ?
F1A B1 F2B1 F2B2 -129(3) . . . . ?
F4A B1 F2B1 F2B2 -178.5(17) . . . . ?
F4B2 B1 F2B1 F1B2 101(3) . . . . ?
F3B2 B1 F2B1 F1B2 -112.5(13) . . . . ?
F1B1 B1 F2B1 F1B2 -24(2) . . . . ?
F3B1 B1 F2B1 F1B2 -144.7(18) . . . . ?
F2A B1 F2B1 F1B2 110.0(14) . . . . ?
F3A B1 F2B1 F1B2 -143.5(15) . . . . ?
F4B1 B1 F2B1 F1B2 97(2) . . . . ?
F2B2 B1 F2B1 F1B2 137(2) . . . . ?
F1A B1 F2B1 F1B2 8(2) . . . . ?
F4A B1 F2B1 F1B2 -41(2) . . . . ?
F1B2 B1 F2B1 F3A 143.5(15) . . . . ?
F4B2 B1 F2B1 F3A -116(3) . . . . ?
F3B2 B1 F2B1 F3A 31.0(12) . . . . ?
F1B1 B1 F2B1 F3A 119.6(19) . . . . ?
F3B1 B1 F2B1 F3A -1(2) . . . . ?
F2A B1 F2B1 F3A -106.5(10) . . . . ?
F4B1 B1 F2B1 F3A -120(2) . . . . ?
F2B2 B1 F2B1 F3A -79.3(19) . . . . ?
F1A B1 F2B1 F3A 151(3) . . . . ?
F4A B1 F2B1 F3A 102.2(18) . . . . ?
F3B1 F3A F2B1 F1A 33(5) . . . . ?
F3B2 F3A F2B1 F1A -25(4) . . . . ?
B1 F3A F2B1 F1A 31(2) . . . . ?
F2B2 F3A F2B1 F1A 107(3) . . . . ?
F3B1 F3A F2B1 F2B2 -74(4) . . . . ?
F3B2 F3A F2B1 F2B2 -133(2) . . . . ?
B1 F3A F2B1 F2B2 -76.5(16) . . . . ?
F3B1 F3A F2B1 B1 2(4) . . . . ?
F3B2 F3A F2B1 B1 -56(2) . . . . ?
F2B2 F3A F2B1 B1 76.5(16) . . . . ?
F3B1 F3A F2B1 F1B2 31(4) . . . . ?
F3B2 F3A F2B1 F1B2 -27(3) . . . . ?
B1 F3A F2B1 F1B2 29.0(11) . . . . ?
F2B2 F3A F2B1 F1B2 106(2) . . . . ?
B1 F3A F3B1 F3B2 -77.8(14) . . . . ?
F2B2 F3A F3B1 F3B2 -120.8(19) . . . . ?
F2B1 F3A F3B1 F3B2 -80(3) . . . . ?
F3B2 F3A F3B1 B1 77.8(14) . . . . ?
F2B2 F3A F3B1 B1 -43.0(16) . . . . ?
F2B1 F3A F3B1 B1 -2(3) . . . . ?
F1B2 B1 F3B1 F3B2 -17(5) . . . . ?
F4B2 B1 F3B1 F3B2 -137(3) . . . . ?
F1B1 B1 F3B1 F3B2 -53(4) . . . . ?
F2B1 B1 F3B1 F3B2 68(4) . . . . ?
F2A B1 F3B1 F3B2 179(3) . . . . ?
F3A B1 F3B1 F3B2 66(3) . . . . ?
F4B1 B1 F3B1 F3B2 -173(3) . . . . ?
F2B2 B1 F3B1 F3B2 116(3) . . . . ?
F1A B1 F3B1 F3B2 38(5) . . . . ?
F4A B1 F3B1 F3B2 -72(3) . . . . ?
F1B2 B1 F3B1 F3A -83(4) . . . . ?
F4B2 B1 F3B1 F3A 157(3) . . . . ?
F3B2 B1 F3B1 F3A -66(3) . . . . ?
F1B1 B1 F3B1 F3A -120(3) . . . . ?
F2B1 B1 F3B1 F3A 2(3) . . . . ?
F2A B1 F3B1 F3A 113(3) . . . . ?
F4B1 B1 F3B1 F3A 121(3) . . . . ?
F2B2 B1 F3B1 F3A 50(3) . . . . ?
F1A B1 F3B1 F3A -29(4) . . . . ?
F4A B1 F3B1 F3A -138(3) . . . . ?
F1B2 B1 F4B1 F4B2 -108(2) . . . . ?
F3B2 B1 F4B1 F4B2 52(4) . . . . ?
F1B1 B1 F4B1 F4B2 -61(3) . . . . ?
F2B1 B1 F4B1 F4B2 177(2) . . . . ?
F3B1 B1 F4B1 F4B2 59(3) . . . . ?
F2A B1 F4B1 F4B2 97(9) . . . . ?
F3A B1 F4B1 F4B2 94(3) . . . . ?
F2B2 B1 F4B1 F4B2 146(3) . . . . ?
F1A B1 F4B1 F4B2 -140(2) . . . . ?
F4A B1 F4B1 F4B2 -29(3) . . . . ?
F1B2 B1 F4B1 F2B2 105.8(13) . . . . ?
F4B2 B1 F4B1 F2B2 -146(3) . . . . ?
F3B2 B1 F4B1 F2B2 -94(3) . . . . ?
F1B1 B1 F4B1 F2B2 153.0(18) . . . . ?
F2B1 B1 F4B1 F2B2 31(2) . . . . ?
F3B1 B1 F4B1 F2B2 -87.5(18) . . . . ?
F2A B1 F4B1 F2B2 -49(9) . . . . ?
F3A B1 F4B1 F2B2 -52.1(17) . . . . ?
F1A B1 F4B1 F2B2 74.2(15) . . . . ?
F4A B1 F4B1 F2B2 -175.3(13) . . . . ?
F2B1 F1A F1B2 F1B1 13(10) . . . . ?
B1 F1A F1B2 F1B1 33(5) . . . . ?
F2B2 F1A F1B2 F1B1 51(7) . . . . ?
F2B1 F1A F1B2 B1 -19(5) . . . . ?
F1B1 F1A F1B2 B1 -33(5) . . . . ?
F2B2 F1A F1B2 B1 19(2) . . . . ?
B1 F1A F1B2 F2B1 19(5) . . . . ?
F1B1 F1A F1B2 F2B1 -13(10) . . . . ?
F2B2 F1A F1B2 F2B1 38(4) . . . . ?
F2B1 F1A F1B2 F4A -2(7) . . . . ?
B1 F1A F1B2 F4A 17(2) . . . . ?
F1B1 F1A F1B2 F4A -15(4) . . . . ?
F2B2 F1A F1B2 F4A 36(4) . . . . ?
F4A F1B1 F1B2 F1A -51(12) . . . . ?
B1 F1B1 F1B2 F1A -35(6) . . . . ?
F4A F1B1 F1B2 B1 -16(8) . . . . ?
F1A F1B1 F1B2 B1 35(6) . . . . ?
F4A F1B1 F1B2 F2B1 -45(9) . . . . ?
B1 F1B1 F1B2 F2B1 -28(2) . . . . ?
F1A F1B1 F1B2 F2B1 6(4) . . . . ?
B1 F1B1 F1B2 F4A 16(8) . . . . ?
F1A F1B1 F1B2 F4A 51(12) . . . . ?
F4B2 B1 F1B2 F1A -141(2) . . . . ?
F3B2 B1 F1B2 F1A 97(3) . . . . ?
F1B1 B1 F1B2 F1A 158(4) . . . . ?
F2B1 B1 F1B2 F1A 10(3) . . . . ?
F3B1 B1 F1B2 F1A 107(3) . . . . ?
F2A B1 F1B2 F1A -90(2) . . . . ?
F3A B1 F1B2 F1A 59(3) . . . . ?
F4B1 B1 F1B2 F1A -96(3) . . . . ?
F2B2 B1 F1B2 F1A -23(3) . . . . ?
F4A B1 F1B2 F1A 164(2) . . . . ?
F4B2 B1 F1B2 F1B1 61(3) . . . . ?
F3B2 B1 F1B2 F1B1 -62(3) . . . . ?
F2B1 B1 F1B2 F1B1 -148(3) . . . . ?
F3B1 B1 F1B2 F1B1 -51(4) . . . . ?
F2A B1 F1B2 F1B1 111(3) . . . . ?
F3A B1 F1B2 F1B1 -99(3) . . . . ?
F4B1 B1 F1B2 F1B1 105(2) . . . . ?
F2B2 B1 F1B2 F1B1 179(3) . . . . ?
F1A B1 F1B2 F1B1 -158(4) . . . . ?
F4A B1 F1B2 F1B1 5(3) . . . . ?
F4B2 B1 F1B2 F2B1 -150.8(18) . . . . ?
F3B2 B1 F1B2 F2B1 87(2) . . . . ?
F1B1 B1 F1B2 F2B1 148(3) . . . . ?
F3B1 B1 F1B2 F2B1 97(2) . . . . ?
F2A B1 F1B2 F2B1 -101(2) . . . . ?
F3A B1 F1B2 F2B1 48.9(19) . . . . ?
F4B1 B1 F1B2 F2B1 -106.5(14) . . . . ?
F2B2 B1 F1B2 F2B1 -33(2) . . . . ?
F1A B1 F1B2 F2B1 -10(3) . . . . ?
F4A B1 F1B2 F2B1 153.5(17) . . . . ?
F4B2 B1 F1B2 F4A 55.7(13) . . . . ?
F3B2 B1 F1B2 F4A -67.0(14) . . . . ?
F1B1 B1 F1B2 F4A -5(3) . . . . ?
F2B1 B1 F1B2 F4A -153.5(17) . . . . ?
F3B1 B1 F1B2 F4A -57(3) . . . . ?
F2A B1 F1B2 F4A 106.0(11) . . . . ?
F3A B1 F1B2 F4A -104.6(13) . . . . ?
F4B1 B1 F1B2 F4A 100.0(19) . . . . ?
F2B2 B1 F1B2 F4A 173.6(14) . . . . ?
F1A B1 F1B2 F4A -164(2) . . . . ?
F2B2 F2B1 F1B2 F1A -116(6) . . . . ?
B1 F2B1 F1B2 F1A -156(6) . . . . ?
F3A F2B1 F1B2 F1A 175(6) . . . . ?
F1A F2B1 F1B2 F1B1 -171(7) . . . . ?
F2B2 F2B1 F1B2 F1B1 74(4) . . . . ?
B1 F2B1 F1B2 F1B1 33(3) . . . . ?
F3A F2B1 F1B2 F1B1 4(3) . . . . ?
F1A F2B1 F1B2 B1 156(6) . . . . ?
F2B2 F2B1 F1B2 B1 41(2) . . . . ?
F3A F2B1 F1B2 B1 -28.8(11) . . . . ?
F1A F2B1 F1B2 F4A 178(6) . . . . ?
F2B2 F2B1 F1B2 F4A 63(3) . . . . ?
B1 F2B1 F1B2 F4A 21.8(14) . . . . ?
F3A F2B1 F1B2 F4A -7(2) . . . . ?
F1B1 F4A F1B2 F1A 140(10) . . . . ?
B1 F4A F1B2 F1A -21(3) . . . . ?
F4B2 F4A F1B2 F1A -66(3) . . . . ?
F3B2 F4A F1B2 F1A 22(3) . . . . ?
B1 F4A F1B2 F1B1 -161(9) . . . . ?
F4B2 F4A F1B2 F1B1 154(9) . . . . ?
F3B2 F4A F1B2 F1B1 -117(9) . . . . ?
F1B1 F4A F1B2 B1 161(9) . . . . ?
F4B2 F4A F1B2 B1 -44.6(9) . . . . ?
F3B2 F4A F1B2 B1 43.6(8) . . . . ?
F1B1 F4A F1B2 F2B1 139(9) . . . . ?
B1 F4A F1B2 F2B1 -22.2(14) . . . . ?
F4B2 F4A F1B2 F2B1 -66.8(17) . . . . ?
F3B2 F4A F1B2 F2B1 21.4(17) . . . . ?
F1A F2B1 F2B2 B1 -53(2) . . . . ?
F1B2 F2B1 F2B2 B1 -35.0(15) . . . . ?
F3A F2B1 F2B2 B1 58.0(7) . . . . ?
F1A F2B1 F2B2 F2A -26(4) . . . . ?
B1 F2B1 F2B2 F2A 28(2) . . . . ?
F1B2 F2B1 F2B2 F2A -7(3) . . . . ?
F3A F2B1 F2B2 F2A 86(2) . . . . ?
F1A F2B1 F2B2 F4B1 -20(3) . . . . ?
B1 F2B1 F2B2 F4B1 33.5(17) . . . . ?
F1B2 F2B1 F2B2 F4B1 -1(3) . . . . ?
F3A F2B1 F2B2 F4B1 91.6(17) . . . . ?
F1A F2B1 F2B2 F3A -112(3) . . . . ?
B1 F2B1 F2B2 F3A -58.0(7) . . . . ?
F1B2 F2B1 F2B2 F3A -93.0(18) . . . . ?
B1 F2B1 F2B2 F1A 53(2) . . . . ?
F1B2 F2B1 F2B2 F1A 18.5(16) . . . . ?
F3A F2B1 F2B2 F1A 112(3) . . . . ?
F1B2 B1 F2B2 F2B1 43(3) . . . . ?
F4B2 B1 F2B2 F2B1 163(2) . . . . ?
F3B2 B1 F2B2 F2B1 -80(3) . . . . ?
F1B1 B1 F2B2 F2B1 45(5) . . . . ?
F3B1 B1 F2B2 F2B1 -112(2) . . . . ?
F2A B1 F2B2 F2B1 150(3) . . . . ?
F3A B1 F2B2 F2B1 -85(2) . . . . ?
F4B1 B1 F2B2 F2B1 140(3) . . . . ?
F1A B1 F2B2 F2B1 31(2) . . . . ?
F4A B1 F2B2 F2B1 173(8) . . . . ?
F1B2 B1 F2B2 F2A -107.6(15) . . . . ?
F4B2 B1 F2B2 F2A 12.7(17) . . . . ?
F3B2 B1 F2B2 F2A 130.0(15) . . . . ?
F1B1 B1 F2B2 F2A -106(4) . . . . ?
F2B1 B1 F2B2 F2A -150(3) . . . . ?
F3B1 B1 F2B2 F2A 97.4(18) . . . . ?
F3A B1 F2B2 F2A 124.8(13) . . . . ?
F4B1 B1 F2B2 F2A -11(2) . . . . ?
F1A B1 F2B2 F2A -119.3(11) . . . . ?
F4A B1 F2B2 F2A 23(9) . . . . ?
F1B2 B1 F2B2 F4B1 -97(2) . . . . ?
F4B2 B1 F2B2 F4B1 23.6(19) . . . . ?
F3B2 B1 F2B2 F4B1 140.9(18) . . . . ?
F1B1 B1 F2B2 F4B1 -95(4) . . . . ?
F2B1 B1 F2B2 F4B1 -140(3) . . . . ?
F3B1 B1 F2B2 F4B1 108.3(13) . . . . ?
F2A B1 F2B2 F4B1 11(2) . . . . ?
F3A B1 F2B2 F4B1 135.6(19) . . . . ?
F1A B1 F2B2 F4B1 -108.4(18) . . . . ?
F4A B1 F2B2 F4B1 34(9) . . . . ?
F1B2 B1 F2B2 F3A 127.6(14) . . . . ?
F4B2 B1 F2B2 F3A -112.0(14) . . . . ?
F3B2 B1 F2B2 F3A 5.2(16) . . . . ?
F1B1 B1 F2B2 F3A 130(4) . . . . ?
F2B1 B1 F2B2 F3A 85(2) . . . . ?
F3B1 B1 F2B2 F3A -27.3(14) . . . . ?
F2A B1 F2B2 F3A -124.8(13) . . . . ?
F4B1 B1 F2B2 F3A -135.6(19) . . . . ?
F1A B1 F2B2 F3A 115.9(10) . . . . ?
F4A B1 F2B2 F3A -102(9) . . . . ?
F1B2 B1 F2B2 F1A 11.7(14) . . . . ?
F4B2 B1 F2B2 F1A 132.0(13) . . . . ?
F3B2 B1 F2B2 F1A -110.7(14) . . . . ?
F1B1 B1 F2B2 F1A 14(4) . . . . ?
F2B1 B1 F2B2 F1A -31(2) . . . . ?
F3B1 B1 F2B2 F1A -143.3(14) . . . . ?
F2A B1 F2B2 F1A 119.3(11) . . . . ?
F3A B1 F2B2 F1A -115.9(10) . . . . ?
F4B1 B1 F2B2 F1A 108.4(18) . . . . ?
F4A B1 F2B2 F1A 142(9) . . . . ?
F4B2 F2A F2B2 F2B1 -48(4) . . . . ?
B1 F2A F2B2 F2B1 -30(2) . . . . ?
F4B2 F2A F2B2 B1 -18(2) . . . . ?
F4B2 F2A F2B2 F4B1 -83(7) . . . . ?
B1 F2A F2B2 F4B1 -64(7) . . . . ?
F4B2 F2A F2B2 F3A 23(3) . . . . ?
B1 F2A F2B2 F3A 41.6(8) . . . . ?
F4B2 F2A F2B2 F1A -60(2) . . . . ?
B1 F2A F2B2 F1A -41.9(7) . . . . ?
F4B2 F4B1 F2B2 F2B1 -72(4) . . . . ?
B1 F4B1 F2B2 F2B1 -38(2) . . . . ?
F4B2 F4B1 F2B2 B1 -34(3) . . . . ?
F4B2 F4B1 F2B2 F2A 76(8) . . . . ?
B1 F4B1 F2B2 F2A 110(8) . . . . ?
F4B2 F4B1 F2B2 F3A 0(3) . . . . ?
B1 F4B1 F2B2 F3A 34.6(13) . . . . ?
F4B2 F4B1 F2B2 F1A -82(3) . . . . ?
B1 F4B1 F2B2 F1A -47.6(11) . . . . ?
F3B1 F3A F2B2 F2B1 124(3) . . . . ?
F3B2 F3A F2B2 F2B1 62(3) . . . . ?
B1 F3A F2B2 F2B1 71.4(15) . . . . ?
F3B1 F3A F2B2 B1 53(2) . . . . ?
F3B2 F3A F2B2 B1 -10(3) . . . . ?
F2B1 F3A F2B2 B1 -71.4(15) . . . . ?
F3B1 F3A F2B2 F2A 9(3) . . . . ?
F3B2 F3A F2B2 F2A -54(3) . . . . ?
B1 F3A F2B2 F2A -44.4(9) . . . . ?
F2B1 F3A F2B2 F2A -115.8(19) . . . . ?
F3B1 F3A F2B2 F4B1 18(3) . . . . ?
F3B2 F3A F2B2 F4B1 -45(4) . . . . ?
B1 F3A F2B2 F4B1 -34.9(14) . . . . ?
F2B1 F3A F2B2 F4B1 -106(2) . . . . ?
F3B1 F3A F2B2 F1A 97(3) . . . . ?
F3B2 F3A F2B2 F1A 34(3) . . . . ?
B1 F3A F2B2 F1A 43.9(7) . . . . ?
F2B1 F3A F2B2 F1A -27.5(13) . . . . ?
F1B2 F1A F2B2 F2B1 -133(4) . . . . ?
B1 F1A F2B2 F2B1 -109(3) . . . . ?
F1B1 F1A F2B2 F2B1 -114(3) . . . . ?
F1B2 F1A F2B2 B1 -23(3) . . . . ?
F2B1 F1A F2B2 B1 109(3) . . . . ?
F1B1 F1A F2B2 B1 -4.8(16) . . . . ?
F1B2 F1A F2B2 F2A 24(3) . . . . ?
F2B1 F1A F2B2 F2A 157(4) . . . . ?
B1 F1A F2B2 F2A 47.8(8) . . . . ?
F1B1 F1A F2B2 F2A 43.0(19) . . . . ?
F1B2 F1A F2B2 F4B1 28(3) . . . . ?
F2B1 F1A F2B2 F4B1 161(3) . . . . ?
B1 F1A F2B2 F4B1 51.5(12) . . . . ?
F1B1 F1A F2B2 F4B1 46.7(19) . . . . ?
F1B2 F1A F2B2 F3A -70(3) . . . . ?
F2B1 F1A F2B2 F3A 62(3) . . . . ?
B1 F1A F2B2 F3A -46.8(8) . . . . ?
F1B1 F1A F2B2 F3A -51.6(17) . . . . ?
B1 F3B1 F3B2 F3A -80.0(14) . . . . ?
F3A F3B1 F3B2 B1 80.0(14) . . . . ?
F3A F3B1 F3B2 F4A 132.7(18) . . . . ?
B1 F3B1 F3B2 F4A 52.7(9) . . . . ?
B1 F3A F3B2 F3B1 80.5(16) . . . . ?
F2B2 F3A F3B2 F3B1 89(3) . . . . ?
F2B1 F3A F3B2 F3B1 125(2) . . . . ?
F3B1 F3A F3B2 B1 -80.5(16) . . . . ?
F2B2 F3A F3B2 B1 8(2) . . . . ?
F2B1 F3A F3B2 B1 44.2(14) . . . . ?
F3B1 F3A F3B2 F4A -64(3) . . . . ?
B1 F3A F3B2 F4A 16(2) . . . . ?
F2B2 F3A F3B2 F4A 25(4) . . . . ?
F2B1 F3A F3B2 F4A 61(3) . . . . ?
F1B2 B1 F3B2 F3B1 170(3) . . . . ?
F4B2 B1 F3B2 F3B1 46(3) . . . . ?
F1B1 B1 F3B2 F3B1 131(3) . . . . ?
F2B1 B1 F3B2 F3B1 -118(3) . . . . ?
F2A B1 F3B2 F3B1 -1(4) . . . . ?
F3A B1 F3B2 F3B1 -62(3) . . . . ?
F4B1 B1 F3B2 F3B1 11(5) . . . . ?
F2B2 B1 F3B2 F3B1 -70(3) . . . . ?
F1A B1 F3B2 F3B1 -157(3) . . . . ?
F4A B1 F3B2 F3B1 102(3) . . . . ?
F1B2 B1 F3B2 F3A -128(2) . . . . ?
F4B2 B1 F3B2 F3A 108(2) . . . . ?
F1B1 B1 F3B2 F3A -168(2) . . . . ?
F2B1 B1 F3B2 F3A -57(2) . . . . ?
F3B1 B1 F3B2 F3A 62(3) . . . . ?
F2A B1 F3B2 F3A 61(3) . . . . ?
F4B1 B1 F3B2 F3A 73(4) . . . . ?
F2B2 B1 F3B2 F3A -8(3) . . . . ?
F1A B1 F3B2 F3A -95(2) . . . . ?
F4A B1 F3B2 F3A 163(2) . . . . ?
F1B2 B1 F3B2 F4A 68.2(15) . . . . ?
F4B2 B1 F3B2 F4A -55.8(13) . . . . ?
F1B1 B1 F3B2 F4A 28.9(18) . . . . ?
F2B1 B1 F3B2 F4A 139.8(18) . . . . ?
F3B1 B1 F3B2 F4A -102(3) . . . . ?
F2A B1 F3B2 F4A -103.0(15) . . . . ?
F3A B1 F3B2 F4A -163(2) . . . . ?
F4B1 B1 F3B2 F4A -90(3) . . . . ?
F2B2 B1 F3B2 F4A -171.9(14) . . . . ?
F1A B1 F3B2 F4A 101.6(10) . . . . ?
F1B1 F4A F3B2 F3B1 -131(3) . . . . ?
B1 F4A F3B2 F3B1 -70(2) . . . . ?
F4B2 F4A F3B2 F3B1 -24(2) . . . . ?
F1B2 F4A F3B2 F3B1 -112(2) . . . . ?
F1B1 F4A F3B2 F3A -81(4) . . . . ?
B1 F4A F3B2 F3A -19(3) . . . . ?
F4B2 F4A F3B2 F3A 26(3) . . . . ?
F1B2 F4A F3B2 F3A -62(3) . . . . ?
F1B1 F4A F3B2 B1 -61(3) . . . . ?
F4B2 F4A F3B2 B1 45.4(9) . . . . ?
F1B2 F4A F3B2 B1 -42.5(8) . . . . ?
B1 F4B1 F4B2 F2A -80(5) . . . . ?
F2B2 F4B1 F4B2 F2A -50(5) . . . . ?
F2B2 F4B1 F4B2 B1 30(2) . . . . ?
B1 F4B1 F4B2 F4A 32(2) . . . . ?
F2B2 F4B1 F4B2 F4A 62(4) . . . . ?
B1 F2A F4B2 F4B1 93(5) . . . . ?
F2B2 F2A F4B2 F4B1 111(6) . . . . ?
F2B2 F2A F4B2 B1 17(2) . . . . ?
B1 F2A F4B2 F4A 15(2) . . . . ?
F2B2 F2A F4B2 F4A 32(4) . . . . ?
F1B2 B1 F4B2 F4B1 85(3) . . . . ?
F3B2 B1 F4B2 F4B1 -150(3) . . . . ?
F1B1 B1 F4B2 F4B1 124(2) . . . . ?
F2B1 B1 F4B2 F4B1 -5(5) . . . . ?
F3B1 B1 F4B2 F4B1 -126(2) . . . . ?
F2A B1 F4B2 F4B1 -18(3) . . . . ?
F3A B1 F4B2 F4B1 -111(3) . . . . ?
F2B2 B1 F4B2 F4B1 -33(3) . . . . ?
F1A B1 F4B2 F4B1 59(3) . . . . ?
F4A B1 F4B2 F4B1 148(3) . . . . ?
F1B2 B1 F4B2 F2A 103.0(19) . . . . ?
F3B2 B1 F4B2 F2A -132.2(17) . . . . ?
F1B1 B1 F4B2 F2A 142(2) . . . . ?
F2B1 B1 F4B2 F2A 13(4) . . . . ?
F3B1 B1 F4B2 F2A -108(2) . . . . ?
F3A B1 F4B2 F2A -93.4(16) . . . . ?
F4B1 B1 F4B2 F2A 18(3) . . . . ?
F2B2 B1 F4B2 F2A -16(2) . . . . ?
F1A B1 F4B2 F2A 77(2) . . . . ?
F4A B1 F4B2 F2A 165.9(19) . . . . ?
F1B2 B1 F4B2 F4A -62.9(14) . . . . ?
F3B2 B1 F4B2 F4A 61.9(14) . . . . ?
F1B1 B1 F4B2 F4A -23.8(17) . . . . ?
F2B1 B1 F4B2 F4A -153(3) . . . . ?
F3B1 B1 F4B2 F4A 86.4(15) . . . . ?
F2A B1 F4B2 F4A -165.9(19) . . . . ?
F3A B1 F4B2 F4A 100.7(11) . . . . ?
F4B1 B1 F4B2 F4A -148(3) . . . . ?
F2B2 B1 F4B2 F4A 178.4(13) . . . . ?
F1A B1 F4B2 F4A -89.1(15) . . . . ?
F1B1 F4A F4B2 F4B1 15(5) . . . . ?
B1 F4A F4B2 F4B1 -35(3) . . . . ?
F3B2 F4A F4B2 F4B1 -77(3) . . . . ?
F1B2 F4A F4B2 F4B1 5(3) . . . . ?
F1B1 F4A F4B2 F2A 34(4) . . . . ?
B1 F4A F4B2 F2A -16(2) . . . . ?
F3B2 F4A F4B2 F2A -58(3) . . . . ?
F1B2 F4A F4B2 F2A 24(3) . . . . ?
F1B1 F4A F4B2 B1 50(3) . . . . ?
F3B2 F4A F4B2 B1 -42.2(9) . . . . ?
F1B2 F4A F4B2 B1 40.5(8) . . . . ?
